data_1531412
loop_
_publ_author_name
'Fitz, H.'
'Mueller, B.G.'
'Grandejus, O.'
'Bartlett, N.'

_publ_section_title
;
 Einkristalluntersuchungen an Li M F6 (M = Rh, Ir), Li2 Rh F6 und K2Ir F6
;
_journal_name_full 'Zeitschrift fuer Anorganische und Allgemeine Chemie'
_journal_page_first 133
_journal_page_last 137
_journal_volume 628
_journal_year 2002
_chemical_formula_sum 'F6 Li2 Rh'
_chemical_name_systematic 'Li2 (Rh F6)'
_space_group_IT_number 136
_symmetry_space_group_name_Hall '-P 4n 2n'
_symmetry_space_group_name_H-M 'P 42/m n m'
_cell_angle_alpha 90
_cell_angle_beta 90
_cell_angle_gamma 90
_cell_formula_units_Z 2
_cell_length_a 4.6388
_cell_length_b 4.6388
_cell_length_c 9.0557
_cell_volume 194.865
_citation_journal_id_ASTM ZAACAB
_cod_data_source_file Fitz_ZAACAB_2002_973.cif
_cod_data_source_block F6Li2Rh1
_cod_original_cell_volume 194.8648
_cod_original_formula_sum 'F6 Li2 Rh1'
_cod_database_code 1531412

loop_
_symmetry_equiv_pos_as_xyz
x,y,z
-y+1/2,x+1/2,z+1/2
-x,-y,z
y+1/2,-x+1/2,z+1/2
x+1/2,-y+1/2,-z+1/2
y,x,-z
-x+1/2,y+1/2,-z+1/2
-y,-x,-z
-x,-y,-z
y-1/2,-x-1/2,-z-1/2
x,y,-z
-y-1/2,x-1/2,-z-1/2
-x-1/2,y-1/2,z-1/2
-y,-x,z
x-1/2,-y-1/2,z-1/2
y,x,z

loop_
_atom_site_label
_atom_site_type_symbol
_atom_site_fract_x
_atom_site_fract_y
_atom_site_fract_z
_atom_site_occupancy
_atom_site_U_iso_or_equiv
Li1 Li+1 0 0 0.336 1 0.0
F1 F-1 0.289 0.289 0 1 0.0
Rh1 Rh+4 0 0 0 1 0.0
F2 F-1 0.3062 0.3062 0.6575 1 0.0
